data_7057583
loop_
_publ_author_name
'T\(anase, Constantin I.'
'Dr\(aghici, Constantin'
'Shova, Sergiu'
'Hanganu, Anamaria'
'Gal, Emese'
'Munteanu, Cristian V. A.'

_publ_section_title
;
 A long-range tautomeric effect on a new Schiff isoniazid analogue,
 evidenced by NMR study and X-ray crystallography
;
_journal_issue 17
_journal_name_full 'New Journal of Chemistry'
_journal_page_first 14459
_journal_paper_doi 10.1039/C8NJ01680A
_journal_volume 42
_journal_year 2018
_chemical_absolute_configuration unk
_chemical_formula_moiety '4(C10 H13 N3 O2), 4(H2 O)'
_chemical_formula_sum 'C40 H60 N12 O12'
_chemical_formula_weight 901.00
_space_group_crystal_system triclinic
_space_group_IT_number 1
_space_group_name_Hall 'P 1'
_space_group_name_H-M_alt 'P 1'
_symmetry_space_group_name_Hall 'P 1'
_symmetry_space_group_name_H-M 'P 1'
_atom_sites_solution_hydrogens geom
_atom_sites_solution_primary dual
_atom_sites_solution_secondary difmap
_audit_creation_date 2017-07-09
_audit_creation_method
;
Olex2 1.2
(compiled 2017.03.28 svn.r3405 for OlexSys, GUI svn.r5337)
;
_audit_update_record
;
2017-07-09 deposited with the CCDC.
2018-07-20 downloaded from the CCDC.
;
_cell_angle_alpha 110.945(4)
_cell_angle_beta 98.955(3)
_cell_angle_gamma 92.334(3)
_cell_formula_units_Z 1
_cell_length_a 6.6116(2)
_cell_length_b 12.1182(5)
_cell_length_c 15.0179(7)
_cell_measurement_reflns_used 5949
_cell_measurement_temperature 200.00(10)
_cell_measurement_theta_max 29.0250
_cell_measurement_theta_min 1.7990
_cell_volume 1103.97(8)
_computing_cell_refinement 'CrysAlisPro 1.171.38.41 (Rigaku OD, 2015)'
_computing_data_collection 'CrysAlisPro 1.171.38.41 (Rigaku OD, 2015)'
_computing_data_reduction 'CrysAlisPro 1.171.38.41 (Rigaku OD, 2015)'
_computing_molecular_graphics 'Olex2 (Dolomanov et al., 2009)'
_computing_publication_material 'Olex2 (Dolomanov et al., 2009)'
_computing_structure_refinement 'ShelXL (Sheldrick, 2015)'
_computing_structure_solution 'ShelXT (Sheldrick, 2015)'
_diffrn_ambient_environment N~2~
_diffrn_ambient_temperature 200.00(10)
_diffrn_detector 'CCD plate'
_diffrn_detector_area_resol_mean 8.0797
_diffrn_detector_type Eos
_diffrn_measured_fraction_theta_full 0.999
_diffrn_measured_fraction_theta_max 0.999
_diffrn_measurement_details
;
List of Runs (angles in degrees, time in seconds):

  # Type    Start    End  Width  t~exp~   \w     \q     \k     \f   Frames
#--------------------------------------------------------------------------
  1  \w    -19.00  21.00   1.00    5.00    --  -15.76 -99.00  30.00   40
  2  \w    -24.00  17.00   1.00    5.00    --  -15.76 -99.00 -90.00   41
  3  \w    -42.00  84.00   1.00    5.00    --   17.94   0.00-150.00  126
  4  \w      0.00  69.00   1.00    5.00    --   17.94  38.00 -90.00   69
  5  \w      4.00  38.00   1.00    5.00    --   17.94 -77.00 150.00   34
  6  \w    -88.00 -39.00   1.00    5.00    --  -15.76-178.00 -90.00   49
  7  \w    -64.00 -14.00   1.00    5.00    --  -15.44 116.00-122.00   50
  8  \w    -25.00  22.00   1.00    5.00    --  -15.44 -99.00 120.00   47
  9  \w    -23.00   3.00   1.00    5.00    --  -15.44 -99.00   0.00   26
 10  \w     53.00  79.00   1.00    5.00    --   17.79  57.00 -30.00   26
 11  \w      3.00  37.00   1.00    5.00    --   17.79  57.00 -30.00   34
 12  \w     30.00  57.00   1.00    5.00    --   17.79 -99.00  60.00   27
 13  \w     10.00  57.00   1.00    5.00    --   17.79 -99.00-120.00   47
 14  \w    -30.00  20.00   1.00    5.00    --   17.79 -57.00  60.00   50
 15  \w    -51.00  -1.00   1.00    5.00    --   17.79   0.00  90.00   50
;
_diffrn_measurement_device 'four-circle diffractometer'
_diffrn_measurement_device_type 'Xcalibur, Eos'
_diffrn_measurement_method '\w scans'
_diffrn_orient_matrix_type 'CrysAlisPro convention (1999,Acta A55,543-557)'
_diffrn_orient_matrix_UB_11 -0.0327156000
_diffrn_orient_matrix_UB_12 -0.0372574000
_diffrn_orient_matrix_UB_13 -0.0493816000
_diffrn_orient_matrix_UB_21 -0.0212669000
_diffrn_orient_matrix_UB_22 0.0505224000
_diffrn_orient_matrix_UB_23 -0.0118333000
_diffrn_orient_matrix_UB_31 0.1020013000
_diffrn_orient_matrix_UB_32 0.0056338000
_diffrn_orient_matrix_UB_33 -0.0082582000
_diffrn_radiation_monochromator graphite
_diffrn_radiation_probe x-ray
_diffrn_radiation_type MoK\a
_diffrn_radiation_wavelength 0.71073
_diffrn_reflns_av_R_equivalents 0.0272
_diffrn_reflns_av_unetI/netI 0.0480
_diffrn_reflns_limit_h_max 7
_diffrn_reflns_limit_h_min -7
_diffrn_reflns_limit_k_max 14
_diffrn_reflns_limit_k_min -14
_diffrn_reflns_limit_l_max 17
_diffrn_reflns_limit_l_min -17
_diffrn_reflns_number 16607
_diffrn_reflns_theta_full 25.02
_diffrn_reflns_theta_max 25.02
_diffrn_reflns_theta_min 1.48
_diffrn_source 'fine-focus sealed X-ray tube'
_diffrn_source_type 'Enhance (Mo) X-ray Source'
_exptl_absorpt_coefficient_mu 0.102
_exptl_absorpt_correction_T_max 1.00000
_exptl_absorpt_correction_T_min 0.92490
_exptl_absorpt_correction_type multi-scan
_exptl_absorpt_process_details
;
CrysAlisPro 1.171.38.41 (Rigaku Oxford Diffraction, 2015)
Empirical absorption correction using spherical harmonics,
 implemented in SCALE3 ABSPACK scaling algorithm.
;
_exptl_crystal_colour 'clear light colourless'
_exptl_crystal_colour_lustre clear
_exptl_crystal_colour_modifier light
_exptl_crystal_colour_primary colourless
_exptl_crystal_density_diffrn 1.355
_exptl_crystal_density_method 'not measured'
_exptl_crystal_description prism
_exptl_crystal_F_000 480
_exptl_crystal_size_max 0.4
_exptl_crystal_size_mid 0.2
_exptl_crystal_size_min 0.2
_refine_diff_density_max 0.180
_refine_diff_density_min -0.194
_refine_diff_density_rms 0.037
_refine_ls_abs_structure_details 'Flack H D (1983), Acta Cryst. A39, 876-881'
_refine_ls_abs_structure_Flack 0.2(8)
_refine_ls_extinction_method none
_refine_ls_goodness_of_fit_ref 1.029
_refine_ls_hydrogen_treatment constr
_refine_ls_matrix_type full
_refine_ls_number_parameters 577
_refine_ls_number_reflns 7727
_refine_ls_number_restraints 3
_refine_ls_restrained_S_all 1.029
_refine_ls_R_factor_all 0.0533
_refine_ls_R_factor_gt 0.0455
_refine_ls_shift/su_max 0.000
_refine_ls_shift/su_mean 0.000
_refine_ls_structure_factor_coef Fsqd
_refine_ls_weighting_details 'calc w=1/[\s^2^(Fo^2^)+(0.0453P)^2^+0.0368P] where P=(Fo^2^+2Fc^2^)/3'
_refine_ls_weighting_scheme calc
_refine_ls_wR_factor_gt 0.0931
_refine_ls_wR_factor_ref 0.0978
_reflns_number_gt 6834
_reflns_number_total 7727
_reflns_threshold_expression >2sigma(I)
_cod_data_source_file c8nj01680a2.cif
_cod_data_source_block shi_3363_cota
_cod_depositor_comments 'Adding full bibliography for 7057583.cif.'
_cod_original_cell_volume 1103.98(7)
_cod_database_code 7057583
_chemical_oxdiff_formula 'C10 H10 N3 O1'
_chemical_oxdiff_usercomment TVC_3416
_reflns_odcompleteness_completeness 99.98
_reflns_odcompleteness_iscentric 1
_reflns_odcompleteness_theta 26.32
_olex2_refinement_description
;
1. Fixed Uiso
 At 1.2 times of:
  All C(H) groups, All C(H,H) groups, All N(H) groups
 At 1.5 times of:
  All O(H) groups, All O(H,H) groups
2.a Riding coordinates:
 O2A(H2A), O2C(H2C), O2B(H2B), O2D(H2D), O1W(H1WA,H1WB), O3W(H3WA,H3WB),
 O2W(H2WA,H2WB), O4W(H4WA,H4WB)
2.b Secondary CH2 refined with riding coordinates:
 C8A(H8AA,H8AB), C9A(H9AA,H9AB), C10A(H10A,H10B), C8C(H8CA,H8CB), C9C(H9CA,
 H9CB), C10C(H10C,H10D), C8B(H8BA,H8BB), C9B(H9BA,H9BB), C10B(H10E,H10F),
 C8D(H8DA,H8DB), C9D(H9DA,H9DB), C10D(H10G,H10H)
2.c Aromatic/amide H refined with riding coordinates:
 N2A(H2AA), C1A(H1A), C2A(H2AB), C4A(H4A), C5A(H5A), C7A(H7A), N2C(H2CA),
 C1C(H1C), C2C(H2CB), C4C(H4C), C5C(H5C), C7C(H7C), N2B(H2BA), C1B(H1B),
 C2B(H2BB), C4B(H4B), C5B(H5B), C7B(H7B), N2D(H2DA), C1D(H1D), C2D(H2DB),
 C4D(H4D), C5D(H5D), C7D(H7D)
;
_olex2_date_sample_data_collection 2016-12-13
_olex2_submission_special_instructions 'No special instructions were received'
_oxdiff_exptl_absorpt_empirical_details
;
Empirical correction (ABSPACK) includes:
- Absorption correction using spherical harmonics
- Frame scaling
;
_oxdiff_exptl_absorpt_empirical_full_max 1.136
_oxdiff_exptl_absorpt_empirical_full_min 0.807

loop_
_space_group_symop_id
_space_group_symop_operation_xyz
1 'x, y, z'

loop_
_atom_site_label
_atom_site_type_symbol
_atom_site_fract_x
_atom_site_fract_y
_atom_site_fract_z
_atom_site_U_iso_or_equiv
_atom_site_adp_type
_atom_site_occupancy
_atom_site_calc_flag
_atom_site_refinement_flags_posn
O1A O 1.1559(2) 1.22060(16) 1.37377(15) 0.0354(5) Uani 1 d .
O2A O 1.5057(3) 0.74438(17) 1.41005(16) 0.0455(6) Uani 1 d .
H2A H 1.5544 0.6814 1.4035 0.068 Uiso 1 d R
N1A N 0.6468(3) 1.51568(19) 1.38781(16) 0.0277(5) Uani 1 d .
N2A N 0.8636(3) 1.11032(18) 1.36572(15) 0.0199(5) Uani 1 d .
H2AA H 0.7321 1.1055 1.3617 0.024 Uiso 1 calc R
N3A N 0.9728(3) 1.01468(19) 1.36689(15) 0.0220(5) Uani 1 d .
C1A C 0.5625(4) 1.4272(2) 1.40672(19) 0.0252(6) Uani 1 d .
H1A H 0.4343 1.4344 1.4252 0.030 Uiso 1 calc R
C2A C 0.6548(4) 1.3244(2) 1.40054(19) 0.0240(6) Uani 1 d .
H2AB H 0.5882 1.2641 1.4134 0.029 Uiso 1 calc R
C3A C 0.8473(4) 1.3130(2) 1.37495(17) 0.0186(5) Uani 1 d .
C4A C 0.9370(4) 1.4051(2) 1.35523(18) 0.0249(6) Uani 1 d .
H4A H 1.0658 1.4007 1.3374 0.030 Uiso 1 calc R
C5A C 0.8331(4) 1.5029(2) 1.36231(19) 0.0279(6) Uani 1 d .
H5A H 0.8952 1.5638 1.3487 0.033 Uiso 1 calc R
C6A C 0.9684(4) 1.2095(2) 1.37099(18) 0.0216(6) Uani 1 d .
C7A C 0.8641(4) 0.9215(2) 1.35924(19) 0.0241(6) Uani 1 d .
H7A H 0.7217 0.9203 1.3520 0.029 Uiso 1 calc R
C8A C 0.9633(4) 0.8148(2) 1.3619(2) 0.0246(6) Uani 1 d .
H8AA H 0.9102 0.7490 1.3016 0.029 Uiso 1 calc R
H8AB H 0.9232 0.7945 1.4140 0.029 Uiso 1 calc R
C9A C 1.1981(4) 0.8277(2) 1.3762(2) 0.0282(6) Uani 1 d .
H9AA H 1.2394 0.8295 1.3175 0.034 Uiso 1 calc R
H9AB H 1.2517 0.9025 1.4284 0.034 Uiso 1 calc R
C10A C 1.2900(4) 0.7271(2) 1.4001(2) 0.0293(6) Uani 1 d .
H10A H 1.2538 0.7260 1.4599 0.035 Uiso 1 calc R
H10B H 1.2367 0.6516 1.3486 0.035 Uiso 1 calc R
O1C O -0.0380(3) 0.52354(18) 0.89407(16) 0.0376(5) Uani 1 d .
O2C O -0.3817(2) 1.00456(16) 0.86769(14) 0.0327(5) Uani 1 d .
H2C H -0.4291 1.0681 0.8751 0.049 Uiso 1 d R
N1C N 0.4517(3) 0.2197(2) 0.88436(17) 0.0287(6) Uani 1 d .
N2C N 0.2444(3) 0.61502(18) 0.87177(16) 0.0222(5) Uani 1 d .
H2CA H 0.3707 0.6132 0.8643 0.027 Uiso 1 calc R
N3C N 0.1370(3) 0.71201(19) 0.87217(16) 0.0226(5) Uani 1 d .
C1C C 0.2825(4) 0.2468(2) 0.9227(2) 0.0319(7) Uani 1 d .
H1C H 0.2301 0.1975 0.9508 0.038 Uiso 1 calc R
C2C C 0.1826(4) 0.3435(2) 0.92262(19) 0.0267(6) Uani 1 d .
H2CB H 0.0636 0.3576 0.9490 0.032 Uiso 1 calc R
C3C C 0.2590(4) 0.4205(2) 0.88310(19) 0.0227(6) Uani 1 d .
C4C C 0.4356(4) 0.3928(2) 0.8435(2) 0.0291(7) Uani 1 d .
H4C H 0.4929 0.4409 0.8156 0.035 Uiso 1 calc R
C5C C 0.5244(4) 0.2928(3) 0.8464(2) 0.0331(7) Uani 1 d .
H5C H 0.6428 0.2755 0.8199 0.040 Uiso 1 calc R
C6C C 0.1414(4) 0.5241(2) 0.88367(19) 0.0242(6) Uani 1 d .
C7C C 0.2454(4) 0.8003(2) 0.8706(2) 0.0238(6) Uani 1 d .
H7C H 0.3851 0.7962 0.8690 0.029 Uiso 1 calc R
C8C C 0.1511(4) 0.9103(2) 0.8712(2) 0.0262(6) Uani 1 d .
H8CA H 0.1833 0.9286 0.8168 0.031 Uiso 1 calc R
H8CB H 0.2147 0.9755 0.9300 0.031 Uiso 1 calc R
C9C C -0.0804(3) 0.9039(2) 0.86542(19) 0.0203(6) Uani 1 d .
H9CA H -0.1465 0.8461 0.8028 0.024 Uiso 1 calc R
H9CB H -0.1157 0.8768 0.9150 0.024 Uiso 1 calc R
C10C C -0.1621(4) 1.0219(2) 0.8786(2) 0.0245(6) Uani 1 d .
H10C H -0.1039 1.0795 0.9425 0.029 Uiso 1 calc R
H10D H -0.1251 1.0513 0.8305 0.029 Uiso 1 calc R
O1B O 0.9433(3) 1.35818(17) 1.10769(15) 0.0378(5) Uani 1 d .
O2B O 1.2740(2) 0.87037(15) 1.13270(13) 0.0283(4) Uani 1 d .
H2B H 1.3218 0.8071 1.1260 0.043 Uiso 1 d R
N1B N 0.4409(3) 1.6565(2) 1.11181(17) 0.0298(6) Uani 1 d .
N2B N 0.6607(3) 1.26471(18) 1.12719(15) 0.0229(5) Uani 1 d .
H2BA H 0.5335 1.2662 1.1332 0.028 Uiso 1 calc R
N3B N 0.7641(3) 1.16699(19) 1.12678(15) 0.0215(5) Uani 1 d .
C1B C 0.3699(4) 1.5817(2) 1.1502(2) 0.0319(7) Uani 1 d .
H1B H 0.2503 1.5972 1.1760 0.038 Uiso 1 calc R
C2B C 0.4633(4) 1.4829(2) 1.1540(2) 0.0278(6) Uani 1 d .
H2BB H 0.4069 1.4332 1.1808 0.033 Uiso 1 calc R
C3B C 0.6430(4) 1.4598(2) 1.11692(19) 0.0223(6) Uani 1 d .
C4B C 0.7195(4) 1.5367(2) 1.0784(2) 0.0263(6) Uani 1 d .
H4B H 0.8411 1.5245 1.0540 0.032 Uiso 1 calc R
C5B C 0.6149(4) 1.6314(2) 1.0763(2) 0.0300(6) Uani 1 d .
H5B H 0.6675 1.6812 1.0486 0.036 Uiso 1 calc R
C6B C 0.7624(4) 1.3558(2) 1.11815(19) 0.0248(6) Uani 1 d .
C7B C 0.6507(4) 1.0741(2) 1.11508(19) 0.0230(6) Uani 1 d .
H7B H 0.5090 1.0765 1.1095 0.028 Uiso 1 calc R
C8B C 0.7386(4) 0.9618(2) 1.1101(2) 0.0250(6) Uani 1 d .
H8BA H 0.6837 0.9011 1.0471 0.030 Uiso 1 calc R
H8BB H 0.6935 0.9364 1.1588 0.030 Uiso 1 calc R
C9B C 0.9742(4) 0.9707(2) 1.12552(19) 0.0216(6) Uani 1 d .
H9BA H 1.0207 1.0002 1.0793 0.026 Uiso 1 calc R
H9BB H 1.0301 1.0274 1.1901 0.026 Uiso 1 calc R
C10B C 1.0562(4) 0.8518(2) 1.11370(19) 0.0217(6) Uani 1 d .
H10E H 1.0088 0.8203 1.1587 0.026 Uiso 1 calc R
H10F H 1.0074 0.7953 1.0483 0.026 Uiso 1 calc R
O1D O 1.1707(2) 0.97854(16) 0.61651(15) 0.0364(5) Uani 1 d .
O2D O 1.5057(2) 0.48004(15) 0.63122(13) 0.0320(5) Uani 1 d .
H2D H 1.5724 0.4198 0.6197 0.048 Uiso 1 d R
N1D N 0.6430(3) 1.2592(2) 0.61142(17) 0.0315(6) Uani 1 d .
N2D N 0.8806(3) 0.86888(18) 0.61276(15) 0.0224(5) Uani 1 d .
H2DA H 0.7499 0.8655 0.6114 0.027 Uiso 1 calc R
N3D N 0.9885(3) 0.77235(19) 0.61300(15) 0.0222(5) Uani 1 d .
C1D C 0.5522(4) 1.1486(3) 0.5729(2) 0.0323(7) Uani 1 d .
H1D H 0.4139 1.1366 0.5442 0.039 Uiso 1 calc R
C2D C 0.6511(4) 1.0505(2) 0.5730(2) 0.0303(6) Uani 1 d .
H2DB H 0.5799 0.9749 0.5463 0.036 Uiso 1 calc R
C3D C 0.8585(4) 1.0667(2) 0.61349(18) 0.0215(6) Uani 1 d .
C4D C 0.9565(4) 1.1811(2) 0.6524(2) 0.0316(6) Uani 1 d .
H4D H 1.0960 1.1950 0.6793 0.038 Uiso 1 calc R
C5D C 0.8440(4) 1.2744(2) 0.6510(2) 0.0355(7) Uani 1 d .
H5D H 0.9105 1.3512 0.6786 0.043 Uiso 1 calc R
C6D C 0.9853(4) 0.9668(2) 0.61463(18) 0.0220(6) Uani 1 d .
C7D C 0.8807(4) 0.6848(2) 0.61671(18) 0.0228(6) Uani 1 d .
H7D H 0.7403 0.6877 0.6165 0.027 Uiso 1 calc R
C8D C 0.9783(4) 0.5789(2) 0.6213(2) 0.0235(6) Uani 1 d .
H8DA H 0.9051 0.5095 0.5685 0.028 Uiso 1 calc R
H8DB H 0.9612 0.5701 0.6815 0.028 Uiso 1 calc R
C9D C 1.2056(4) 0.5803(2) 0.6156(2) 0.0254(6) Uani 1 d .
H9DA H 1.2257 0.5903 0.5562 0.030 Uiso 1 calc R
H9DB H 1.2820 0.6472 0.6698 0.030 Uiso 1 calc R
C10D C 1.2868(4) 0.4669(2) 0.6178(2) 0.0265(6) Uani 1 d .
H10G H 1.2441 0.4486 0.6703 0.032 Uiso 1 calc R
H10H H 1.2312 0.4019 0.5573 0.032 Uiso 1 calc R
O1W O 0.6384(3) 0.64043(16) 0.82525(15) 0.0379(5) Uani 1 d .
H1WA H 0.6012 0.5856 0.7696 0.057 Uiso 1 d R
H1WB H 0.7603 0.6396 0.8530 0.057 Uiso 1 d R
O3W O 1.2590(3) 1.24073(17) 1.17223(16) 0.0454(6) Uani 1 d .
H3WA H 1.2393 1.2285 1.2227 0.068 Uiso 1 d R
H3WB H 1.1505 1.2627 1.1478 0.068 Uiso 1 d R
O2W O 0.4976(2) 0.85608(17) 0.67106(14) 0.0351(5) Uani 1 d .
H2WA H 0.3950 0.8787 0.6429 0.053 Uiso 1 d R
H2WB H 0.5250 0.9007 0.7308 0.053 Uiso 1 d R
O4W O 0.4358(2) 1.05226(17) 1.30696(15) 0.0424(5) Uani 1 d .
H4WA H 0.3483 1.0969 1.3326 0.064 Uiso 1 d R
H4WB H 0.3498 1.0058 1.2575 0.064 Uiso 1 d R

loop_
_atom_site_aniso_label
_atom_site_aniso_U_11
_atom_site_aniso_U_22
_atom_site_aniso_U_33
_atom_site_aniso_U_23
_atom_site_aniso_U_13
_atom_site_aniso_U_12
O1A 0.0161(9) 0.0242(10) 0.0680(14) 0.0176(10) 0.0110(9) 0.0058(7)
O2A 0.0259(10) 0.0307(11) 0.0843(17) 0.0258(11) 0.0097(10) 0.0103(8)
N1A 0.0260(11) 0.0233(13) 0.0318(14) 0.0093(11) 0.0010(10) 0.0067(9)
N2A 0.0134(10) 0.0178(12) 0.0309(13) 0.0101(10) 0.0075(9) 0.0063(8)
N3A 0.0207(11) 0.0192(12) 0.0292(13) 0.0115(10) 0.0058(9) 0.0069(9)
C1A 0.0175(12) 0.0225(15) 0.0340(16) 0.0081(13) 0.0044(11) 0.0057(10)
C2A 0.0204(13) 0.0238(15) 0.0306(15) 0.0128(13) 0.0058(11) 0.0014(11)
C3A 0.0208(13) 0.0152(13) 0.0156(13) 0.0016(11) 0.0007(10) 0.0010(10)
C4A 0.0210(12) 0.0240(15) 0.0304(15) 0.0091(12) 0.0082(11) 0.0059(11)
C5A 0.0301(14) 0.0208(15) 0.0351(16) 0.0140(13) 0.0041(12) 0.0003(11)
C6A 0.0205(13) 0.0195(14) 0.0254(15) 0.0070(12) 0.0086(11) 0.0043(11)
C7A 0.0207(13) 0.0228(16) 0.0307(15) 0.0108(13) 0.0068(11) 0.0067(11)
C8A 0.0281(14) 0.0187(14) 0.0286(15) 0.0101(12) 0.0068(12) 0.0026(11)
C9A 0.0295(14) 0.0246(15) 0.0342(16) 0.0135(13) 0.0093(12) 0.0069(11)
C10A 0.0277(14) 0.0268(16) 0.0400(17) 0.0188(14) 0.0080(12) 0.0085(11)
O1C 0.0239(10) 0.0383(12) 0.0666(15) 0.0327(11) 0.0193(10) 0.0130(9)
O2C 0.0228(9) 0.0262(11) 0.0504(13) 0.0149(10) 0.0065(9) 0.0104(8)
N1C 0.0284(13) 0.0207(13) 0.0384(14) 0.0117(12) 0.0069(11) 0.0080(10)
N2C 0.0152(11) 0.0218(13) 0.0327(14) 0.0122(11) 0.0065(10) 0.0094(9)
N3C 0.0242(11) 0.0216(13) 0.0256(13) 0.0114(11) 0.0059(9) 0.0106(10)
C1C 0.0294(15) 0.0237(16) 0.0472(19) 0.0183(15) 0.0073(13) 0.0041(12)
C2C 0.0227(13) 0.0235(15) 0.0343(17) 0.0104(13) 0.0069(12) 0.0038(11)
C3C 0.0196(13) 0.0236(15) 0.0244(15) 0.0084(12) 0.0031(11) 0.0052(11)
C4C 0.0295(14) 0.0289(16) 0.0349(17) 0.0157(14) 0.0120(13) 0.0093(12)
C5C 0.0297(15) 0.0327(17) 0.0462(19) 0.0192(15) 0.0185(14) 0.0179(13)
C6C 0.0248(14) 0.0257(16) 0.0241(16) 0.0108(13) 0.0049(12) 0.0095(12)
C7C 0.0155(13) 0.0230(16) 0.0348(17) 0.0122(13) 0.0052(11) 0.0056(11)
C8C 0.0216(13) 0.0242(16) 0.0348(17) 0.0134(13) 0.0044(12) 0.0043(11)
C9C 0.0216(13) 0.0177(14) 0.0219(15) 0.0068(12) 0.0052(11) 0.0045(11)
C10C 0.0204(13) 0.0232(15) 0.0309(16) 0.0103(13) 0.0064(11) 0.0038(11)
O1B 0.0243(10) 0.0383(12) 0.0686(15) 0.0345(12) 0.0209(10) 0.0146(8)
O2B 0.0181(8) 0.0183(10) 0.0487(13) 0.0118(9) 0.0059(8) 0.0086(7)
N1B 0.0333(13) 0.0214(13) 0.0337(14) 0.0097(11) 0.0024(11) 0.0095(10)
N2B 0.0166(11) 0.0262(13) 0.0327(14) 0.0168(11) 0.0076(10) 0.0103(9)
N3B 0.0190(11) 0.0221(13) 0.0257(13) 0.0101(10) 0.0056(9) 0.0093(10)
C1B 0.0310(15) 0.0340(18) 0.0338(17) 0.0130(15) 0.0110(13) 0.0133(13)
C2B 0.0301(14) 0.0271(16) 0.0339(17) 0.0175(14) 0.0101(12) 0.0119(12)
C3B 0.0235(13) 0.0170(15) 0.0258(16) 0.0078(13) 0.0023(11) 0.0045(11)
C4B 0.0186(12) 0.0248(16) 0.0370(17) 0.0129(14) 0.0046(12) 0.0052(11)
C5B 0.0310(15) 0.0191(15) 0.0415(18) 0.0140(14) 0.0047(13) 0.0006(12)
C6B 0.0221(14) 0.0262(16) 0.0315(17) 0.0158(14) 0.0066(12) 0.0082(11)
C7B 0.0154(12) 0.0286(17) 0.0284(15) 0.0136(13) 0.0048(11) 0.0070(11)
C8B 0.0248(13) 0.0206(15) 0.0306(15) 0.0097(12) 0.0062(11) 0.0056(11)
C9B 0.0235(13) 0.0192(14) 0.0232(14) 0.0096(12) 0.0036(11) 0.0016(10)
C10B 0.0172(12) 0.0187(15) 0.0310(16) 0.0110(12) 0.0043(11) 0.0041(10)
O1D 0.0178(9) 0.0336(12) 0.0649(14) 0.0249(11) 0.0101(9) 0.0085(8)
O2D 0.0235(9) 0.0274(11) 0.0484(12) 0.0158(10) 0.0092(8) 0.0124(8)
N1D 0.0269(12) 0.0277(14) 0.0463(16) 0.0188(12) 0.0101(11) 0.0128(10)
N2D 0.0173(10) 0.0197(12) 0.0319(13) 0.0103(10) 0.0062(9) 0.0077(9)
N3D 0.0204(11) 0.0199(13) 0.0264(13) 0.0089(10) 0.0023(9) 0.0071(10)
C1D 0.0241(14) 0.0325(17) 0.0443(18) 0.0189(14) 0.0044(12) 0.0094(12)
C2D 0.0240(13) 0.0235(15) 0.0418(18) 0.0124(13) 0.0009(12) 0.0005(11)
C3D 0.0235(13) 0.0183(14) 0.0256(15) 0.0095(12) 0.0088(11) 0.0054(10)
C4D 0.0228(13) 0.0259(16) 0.0481(18) 0.0168(14) 0.0041(12) 0.0048(11)
C5D 0.0364(16) 0.0211(15) 0.0486(19) 0.0124(14) 0.0086(14) 0.0015(12)
C6D 0.0198(13) 0.0184(15) 0.0269(15) 0.0071(12) 0.0041(11) 0.0024(11)
C7D 0.0188(12) 0.0218(15) 0.0242(15) 0.0046(12) 0.0013(11) 0.0068(11)
C8D 0.0223(13) 0.0182(15) 0.0280(15) 0.0060(12) 0.0053(11) 0.0025(10)
C9D 0.0224(13) 0.0239(15) 0.0318(16) 0.0128(13) 0.0047(11) 0.0025(11)
C10D 0.0249(14) 0.0236(15) 0.0319(16) 0.0108(13) 0.0047(12) 0.0095(11)
O1W 0.0181(9) 0.0334(12) 0.0613(15) 0.0154(11) 0.0088(9) 0.0080(8)
O3W 0.0242(10) 0.0503(14) 0.0781(17) 0.0399(13) 0.0156(10) 0.0109(9)
O2W 0.0223(9) 0.0422(12) 0.0400(12) 0.0141(10) 0.0038(8) 0.0123(8)
O4W 0.0162(9) 0.0400(12) 0.0530(13) -0.0038(10) 0.0057(8) 0.0012(8)

loop_
_atom_type_symbol
_atom_type_description
_atom_type_scat_dispersion_real
_atom_type_scat_dispersion_imag
_atom_type_scat_source
C C 0.0033 0.0016 'International Tables Vol C Tables 4.2.6.8 and 6.1.1.4'
H H 0.0000 0.0000 'International Tables Vol C Tables 4.2.6.8 and 6.1.1.4'
N N 0.0061 0.0033 'International Tables Vol C Tables 4.2.6.8 and 6.1.1.4'
O O 0.0106 0.0060 'International Tables Vol C Tables 4.2.6.8 and 6.1.1.4'

loop_
_geom_angle_atom_site_label_1
_geom_angle_atom_site_label_2
_geom_angle_atom_site_label_3
_geom_angle
C10A O2A H2A 109.6
C1A N1A C5A 116.6(2)
N3A N2A H2AA 120.9
C6A N2A H2AA 120.9
C6A N2A N3A 118.22(19)
C7A N3A N2A 115.4(2)
N1A C1A H1A 118.1
N1A C1A C2A 123.7(2)
C2A C1A H1A 118.1
C1A C2A H2AB 120.5
C3A C2A C1A 119.0(2)
C3A C2A H2AB 120.5
C2A C3A C4A 117.7(2)
C2A C3A C6A 124.2(2)
C4A C3A C6A 118.1(2)
C3A C4A H4A 120.4
C5A C4A C3A 119.2(2)
C5A C4A H4A 120.4
N1A C5A C4A 123.8(2)
N1A C5A H5A 118.1
C4A C5A H5A 118.1
O1A C6A N2A 123.9(2)
O1A C6A C3A 119.3(2)
N2A C6A C3A 116.8(2)
N3A C7A H7A 119.8
N3A C7A C8A 120.4(2)
C8A C7A H7A 119.8
C7A C8A H8AA 108.5
C7A C8A H8AB 108.5
C7A C8A C9A 115.3(2)
H8AA C8A H8AB 107.5
C9A C8A H8AA 108.5
C9A C8A H8AB 108.5
C8A C9A H9AA 109.2
C8A C9A H9AB 109.2
H9AA C9A H9AB 107.9
C10A C9A C8A 112.1(2)
C10A C9A H9AA 109.2
C10A C9A H9AB 109.2
O2A C10A C9A 108.5(2)
O2A C10A H10A 110.0
O2A C10A H10B 110.0
C9A C10A H10A 110.0
C9A C10A H10B 110.0
H10A C10A H10B 108.4
C10C O2C H2C 109.3
C5C N1C C1C 116.8(2)
N3C N2C H2CA 121.4
C6C N2C H2CA 121.4
C6C N2C N3C 117.20(19)
C7C N3C N2C 115.0(2)
N1C C1C H1C 118.3
N1C C1C C2C 123.3(3)
C2C C1C H1C 118.3
C1C C2C H2CB 120.0
C1C C2C C3C 119.9(2)
C3C C2C H2CB 120.0
C2C C3C C4C 116.9(2)
C2C C3C C6C 117.7(2)
C4C C3C C6C 125.4(2)
C3C C4C H4C 120.6
C5C C4C C3C 118.9(3)
C5C C4C H4C 120.6
N1C C5C C4C 124.1(2)
N1C C5C H5C 117.9
C4C C5C H5C 117.9
O1C C6C N2C 123.1(2)
O1C C6C C3C 120.3(2)
N2C C6C C3C 116.6(2)
N3C C7C H7C 119.6
N3C C7C C8C 120.8(2)
C8C C7C H7C 119.6
C7C C8C H8CA 108.4
C7C C8C H8CB 108.4
C7C C8C C9C 115.3(2)
H8CA C8C H8CB 107.5
C9C C8C H8CA 108.4
C9C C8C H8CB 108.4
C8C C9C H9CA 109.1
C8C C9C H9CB 109.1
H9CA C9C H9CB 107.8
C10C C9C C8C 112.5(2)
C10C C9C H9CA 109.1
C10C C9C H9CB 109.1
O2C C10C C9C 107.8(2)
O2C C10C H10C 110.1
O2C C10C H10D 110.1
C9C C10C H10C 110.1
C9C C10C H10D 110.1
H10C C10C H10D 108.5
C10B O2B H2B 109.7
C1B N1B C5B 116.0(2)
N3B N2B H2BA 120.7
C6B N2B H2BA 120.7
C6B N2B N3B 118.64(19)
C7B N3B N2B 115.4(2)
N1B C1B H1B 117.9
N1B C1B C2B 124.1(2)
C2B C1B H1B 117.9
C1B C2B H2BB 120.8
C1B C2B C3B 118.4(3)
C3B C2B H2BB 120.8
C2B C3B C6B 123.6(2)
C4B C3B C2B 118.2(2)
C4B C3B C6B 118.2(2)
C3B C4B H4B 120.3
C5B C4B C3B 119.5(2)
C5B C4B H4B 120.3
N1B C5B C4B 123.8(3)
N1B C5B H5B 118.1
C4B C5B H5B 118.1
O1B C6B N2B 123.7(2)
O1B C6B C3B 119.2(2)
N2B C6B C3B 117.1(2)
N3B C7B H7B 119.2
N3B C7B C8B 121.6(2)
C8B C7B H7B 119.2
C7B C8B H8BA 108.7
C7B C8B H8BB 108.7
C7B C8B C9B 114.4(2)
H8BA C8B H8BB 107.6
C9B C8B H8BA 108.7
C9B C8B H8BB 108.7
C8B C9B H9BA 109.1
C8B C9B H9BB 109.1
H9BA C9B H9BB 107.9
C10B C9B C8B 112.4(2)
C10B C9B H9BA 109.1
C10B C9B H9BB 109.1
O2B C10B C9B 107.91(19)
O2B C10B H10E 110.1
O2B C10B H10F 110.1
C9B C10B H10E 110.1
C9B C10B H10F 110.1
H10E C10B H10F 108.4
C10D O2D H2D 120.6
C1D N1D C5D 117.1(2)
N3D N2D H2DA 120.8
C6D N2D H2DA 120.8
C6D N2D N3D 118.41(19)
C7D N3D N2D 114.83(19)
N1D C1D H1D 118.1
N1D C1D C2D 123.8(2)
C2D C1D H1D 118.1
C1D C2D H2DB 120.6
C1D C2D C3D 118.8(3)
C3D C2D H2DB 120.6
C2D C3D C6D 123.9(2)
C4D C3D C2D 118.2(2)
C4D C3D C6D 117.9(2)
C3D C4D H4D 120.5
C3D C4D C5D 119.0(2)
C5D C4D H4D 120.5
N1D C5D C4D 123.0(3)
N1D C5D H5D 118.5
C4D C5D H5D 118.5
O1D C6D N2D 124.8(2)
O1D C6D C3D 119.8(2)
N2D C6D C3D 115.4(2)
N3D C7D H7D 119.9
N3D C7D C8D 120.2(2)
C8D C7D H7D 119.9
C7D C8D H8DA 108.4
C7D C8D H8DB 108.4
C7D C8D C9D 115.7(2)
H8DA C8D H8DB 107.4
C9D C8D H8DA 108.4
C9D C8D H8DB 108.4
C8D C9D H9DA 109.4
C8D C9D H9DB 109.4
H9DA C9D H9DB 108.0
C10D C9D C8D 111.1(2)
C10D C9D H9DA 109.4
C10D C9D H9DB 109.4
O2D C10D C9D 109.5(2)
O2D C10D H10G 109.8
O2D C10D H10H 109.8
C9D C10D H10G 109.8
C9D C10D H10H 109.8
H10G C10D H10H 108.2
H1WA O1W H1WB 114.6
H3WA O3W H3WB 109.5
H2WA O2W H2WB 109.5
H4WA O4W H4WB 95.8

loop_
_geom_bond_atom_site_label_1
_geom_bond_atom_site_label_2
_geom_bond_distance
O1A C6A 1.234(3)
O2A H2A 0.8200
O2A C10A 1.410(3)
N1A C1A 1.327(3)
N1A C5A 1.344(3)
N2A H2AA 0.8600
N2A N3A 1.394(3)
N2A C6A 1.334(3)
N3A C7A 1.273(3)
C1A H1A 0.9300
C1A C2A 1.389(3)
C2A H2AB 0.9300
C2A C3A 1.384(3)
C3A C4A 1.386(4)
C3A C6A 1.504(3)
C4A H4A 0.9300
C4A C5A 1.374(3)
C5A H5A 0.9300
C7A H7A 0.9300
C7A C8A 1.483(3)
C8A H8AA 0.9700
C8A H8AB 0.9700
C8A C9A 1.527(3)
C9A H9AA 0.9700
C9A H9AB 0.9700
C9A C10A 1.513(3)
C10A H10A 0.9700
C10A H10B 0.9700
O1C C6C 1.221(3)
O2C H2C 0.8200
O2C C10C 1.434(3)
N1C C1C 1.336(3)
N1C C5C 1.323(3)
N2C H2CA 0.8600
N2C N3C 1.396(3)
N2C C6C 1.352(3)
N3C C7C 1.273(3)
C1C H1C 0.9300
C1C C2C 1.368(4)
C2C H2CB 0.9300
C2C C3C 1.389(4)
C3C C4C 1.391(3)
C3C C6C 1.502(4)
C4C H4C 0.9300
C4C C5C 1.379(4)
C5C H5C 0.9300
C7C H7C 0.9300
C7C C8C 1.492(3)
C8C H8CA 0.9700
C8C H8CB 0.9700
C8C C9C 1.517(3)
C9C H9CA 0.9700
C9C H9CB 0.9700
C9C C10C 1.506(3)
C10C H10C 0.9700
C10C H10D 0.9700
O1B C6B 1.230(3)
O2B H2B 0.8202
O2B C10B 1.416(3)
N1B C1B 1.341(3)
N1B C5B 1.343(3)
N2B H2BA 0.8600
N2B N3B 1.390(3)
N2B C6B 1.329(3)
N3B C7B 1.268(3)
C1B H1B 0.9300
C1B C2B 1.385(4)
C2B H2BB 0.9300
C2B C3B 1.387(4)
C3B C4B 1.377(3)
C3B C6B 1.518(3)
C4B H4B 0.9300
C4B C5B 1.372(4)
C5B H5B 0.9300
C7B H7B 0.9300
C7B C8B 1.483(3)
C8B H8BA 0.9700
C8B H8BB 0.9700
C8B C9B 1.532(3)
C9B H9BA 0.9700
C9B H9BB 0.9700
C9B C10B 1.521(3)
C10B H10E 0.9700
C10B H10F 0.9700
O1D C6D 1.224(3)
O2D H2D 0.8469
O2D C10D 1.424(3)
N1D C1D 1.328(4)
N1D C5D 1.345(3)
N2D H2DA 0.8600
N2D N3D 1.396(3)
N2D C6D 1.338(3)
N3D C7D 1.276(3)
C1D H1D 0.9300
C1D C2D 1.380(3)
C2D H2DB 0.9300
C2D C3D 1.386(3)
C3D C4D 1.382(4)
C3D C6D 1.504(3)
C4D H4D 0.9300
C4D C5D 1.383(4)
C5D H5D 0.9300
C7D H7D 0.9300
C7D C8D 1.478(3)
C8D H8DA 0.9700
C8D H8DB 0.9700
C8D C9D 1.518(3)
C9D H9DA 0.9700
C9D H9DB 0.9700
C9D C10D 1.504(3)
C10D H10G 0.9700
C10D H10H 0.9700
O1W H1WA 0.8517
O1W H1WB 0.8499
O3W H3WA 0.8499
O3W H3WB 0.8503
O2W H2WA 0.8499
O2W H2WB 0.8507
O4W H4WA 0.8496
O4W H4WB 0.8574

loop_
_geom_hbond_atom_site_label_D
_geom_hbond_atom_site_label_H
_geom_hbond_atom_site_label_A
_geom_hbond_distance_DH
_geom_hbond_distance_HA
_geom_hbond_distance_DA
_geom_hbond_angle_DHA
_geom_hbond_site_symmetry_A
O2A H2A N1A 0.82 2.07 2.882(3) 174.0 1_645
N2A H2AA O4W 0.86 1.99 2.809(3) 159.7 .
O2C H2C N1C 0.82 2.00 2.816(3) 176.5 1_465
N2C H2CA O1W 0.86 2.00 2.833(3) 162.9 .
O2B H2B N1B 0.82 1.97 2.792(3) 179.0 1_645
N2B H2BA O3W 0.86 2.04 2.869(3) 162.8 1_455
O2D H2D N1D 0.85 1.98 2.791(2) 158.7 1_645
N2D H2DA O2W 0.86 2.03 2.821(2) 152.5 .
O1W H1WA O2D 0.85 2.00 2.838(3) 170.1 1_455
O1W H1WB O1C 0.85 2.16 2.873(2) 141.8 1_655
O1W H1WB N3C 0.85 2.54 3.275(3) 144.5 1_655
O3W H3WA O1A 0.85 2.45 3.293(3) 171.3 .
O3W H3WB O1B 0.85 1.99 2.814(3) 163.9 .
O3W H3WB N3B 0.85 2.69 3.256(3) 125.6 .
O2W H2WA O1D 0.85 2.03 2.850(2) 161.4 1_455
O2W H2WB O2C 0.85 1.97 2.819(3) 174.1 1_655
O4W H4WA O1A 0.85 2.00 2.831(2) 167.3 1_455
O4W H4WB O2B 0.86 1.97 2.768(3) 153.5 1_455

loop_
_geom_torsion_atom_site_label_1
_geom_torsion_atom_site_label_2
_geom_torsion_atom_site_label_3
_geom_torsion_atom_site_label_4
_geom_torsion
N1A C1A C2A C3A 1.2(4)
N2A N3A C7A C8A -178.6(2)
N3A N2A C6A O1A 2.4(4)
N3A N2A C6A C3A -176.8(2)
N3A C7A C8A C9A 1.2(4)
C1A N1A C5A C4A 0.0(4)
C1A C2A C3A C4A -1.0(4)
C1A C2A C3A C6A 176.5(2)
C2A C3A C4A C5A 0.4(4)
C2A C3A C6A O1A -160.3(2)
C2A C3A C6A N2A 18.9(4)
C3A C4A C5A N1A 0.2(4)
C4A C3A C6A O1A 17.2(4)
C4A C3A C6A N2A -163.6(2)
C5A N1A C1A C2A -0.7(4)
C6A N2A N3A C7A -178.3(2)
C6A C3A C4A C5A -177.3(2)
C7A C8A C9A C10A 167.5(2)
C8A C9A C10A O2A 178.8(2)
N1C C1C C2C C3C -1.4(4)
N2C N3C C7C C8C -179.8(2)
N3C N2C C6C O1C 0.3(4)
N3C N2C C6C C3C -180.0(2)
N3C C7C C8C C9C -4.8(4)
C1C N1C C5C C4C -0.6(4)
C1C C2C C3C C4C 1.0(4)
C1C C2C C3C C6C 179.1(3)
C2C C3C C4C C5C -0.5(4)
C2C C3C C6C O1C -18.8(4)
C2C C3C C6C N2C 161.5(2)
C3C C4C C5C N1C 0.3(5)
C4C C3C C6C O1C 159.1(3)
C4C C3C C6C N2C -20.6(4)
C5C N1C C1C C2C 1.1(4)
C6C N2C N3C C7C 173.2(2)
C6C C3C C4C C5C -178.5(3)
C7C C8C C9C C10C 173.0(2)
C8C C9C C10C O2C 177.5(2)
N1B C1B C2B C3B 0.8(5)
N2B N3B C7B C8B 178.1(2)
N3B N2B C6B O1B 1.3(4)
N3B N2B C6B C3B 178.8(2)
N3B C7B C8B C9B 3.1(4)
C1B N1B C5B C4B -0.6(4)
C1B C2B C3B C4B 0.1(4)
C1B C2B C3B C6B 178.9(3)
C2B C3B C4B C5B -1.2(4)
C2B C3B C6B O1B -161.3(3)
C2B C3B C6B N2B 21.1(4)
C3B C4B C5B N1B 1.5(4)
C4B C3B C6B O1B 17.5(4)
C4B C3B C6B N2B -160.1(2)
C5B N1B C1B C2B -0.6(4)
C6B N2B N3B C7B -165.7(2)
C6B C3B C4B C5B 180.0(3)
C7B C8B C9B C10B -176.5(2)
C8B C9B C10B O2B -178.0(2)
N1D C1D C2D C3D -1.4(4)
N2D N3D C7D C8D -177.6(2)
N3D N2D C6D O1D 0.0(4)
N3D N2D C6D C3D 179.6(2)
N3D C7D C8D C9D -3.2(4)
C1D N1D C5D C4D 0.3(4)
C1D C2D C3D C4D 0.3(4)
C1D C2D C3D C6D -177.6(2)
C2D C3D C4D C5D 1.0(4)
C2D C3D C6D O1D 152.5(3)
C2D C3D C6D N2D -27.1(4)
C3D C4D C5D N1D -1.4(4)
C4D C3D C6D O1D -25.4(4)
C4D C3D C6D N2D 155.1(2)
C5D N1D C1D C2D 1.2(4)
C6D N2D N3D C7D 176.2(2)
C6D C3D C4D C5D 179.0(2)
C7D C8D C9D C10D -178.2(2)
C8D C9D C10D O2D -168.8(2)
